data_4109692
loop_
_publ_author_name
'Ahmad El-Awa'
'Xavier Mollat du Jourdin'
'Philip L. Fuchs'

_publ_contact_author_address
;    Department of Chemistry
     Purdue University
     560 Oval Dr.
     W. Lafayette
     IN 47907-2084
     USA
;
_publ_contact_author_email pfuchs@purdue.edu
_publ_contact_author_name 'Philip P. Fuchs'
_publ_contact_author_phone 1(765)4945242
_publ_section_title
;
 Asymmetric Synthesis of All Eight Seven-Carbon Dipropionate Stereotetrads
;
_journal_name_full 'Journal of the American Chemical Society'
_journal_page_first 9086
_journal_page_last 9093
_journal_paper_doi 10.1021/ja071217x
_journal_volume 129
_journal_year 2007
_chemical_absolute_configuration ad
_chemical_formula_moiety 'C21 H34 O4 S1 Si1'
_chemical_formula_sum 'C21 H34 O4 S Si'
_chemical_formula_weight 410.65
_chemical_name_systematic ' ?'
_space_group_IT_number 4
_symmetry_cell_setting monoclinic
_symmetry_space_group_name_Hall 'P 2yb'
_symmetry_space_group_name_H-M 'P 1 21 1'
_atom_type_scat_source 'International Tables for Crystallography (Vol C)'
_audit_creation_date 12-01-07
_audit_creation_method 'SHELXL and local programs'
_audit_update_record ' ?'
_cell_angle_alpha 90.00
_cell_angle_beta 93.112(6)
_cell_angle_gamma 90.00
_cell_formula_units_Z 2
_cell_length_a 6.7613(8)
_cell_length_b 11.2542(17)
_cell_length_c 15.2264(10)
_cell_measurement_reflns_used 10094
_cell_measurement_temperature 150
_cell_measurement_theta_max 27
_cell_measurement_theta_min 2
_cell_volume 1156.9(2)
_computing_cell_refinement 'DENZO/SCALEPACK (Otwinowski & Minor, 1996)'
_computing_data_collection 'Collect (Nonius, 1998)'
_computing_data_reduction 'DENZO/SCALEPACK (Otwinowski & Minor, 1996)'
_computing_molecular_graphics
;
    ORTEP (Johnson, 1976)
    PLATON (Spek, 1997)
;
_computing_publication_material 'SHELX97(Sheldrick, 1997) and local programs'
_computing_structure_refinement 'SHELX97 (Sheldrick, 1997)'
_computing_structure_solution
;
 direct methods (Charge Flipping, Oszlanyi and Suto, 2004 in PLATON, Spek, 1997)
;
_diffrn_ambient_temperature 150
_diffrn_measured_fraction_theta_max 0.9064
_diffrn_measurement_device_type Nonius_KappaCCD
_diffrn_measurement_method \w
_diffrn_radiation_monochromator 'graphite 002'
_diffrn_radiation_type MO-K\a
_diffrn_radiation_wavelength 0.71073
_diffrn_reflns_av_R_equivalents 0.080
_diffrn_reflns_limit_h_max 8
_diffrn_reflns_limit_h_min -8
_diffrn_reflns_limit_k_max 14
_diffrn_reflns_limit_k_min -13
_diffrn_reflns_limit_l_max 19
_diffrn_reflns_limit_l_min -19
_diffrn_reflns_number 10094
_diffrn_reflns_theta_max 27.46
_diffrn_reflns_theta_min 2.25
_exptl_absorpt_coefficient_mu 0.205
_exptl_absorpt_correction_T_max 0.9747
_exptl_absorpt_correction_T_min 0.9034
_exptl_absorpt_correction_type multi-scan
_exptl_absorpt_process_details 'SCALEPACK (Otwinowski & Minor, 1997)'
_exptl_crystal_colour_primary colourless
_exptl_crystal_density_diffrn 1.179
_exptl_crystal_description plate
_exptl_crystal_F_000 444
_exptl_crystal_size_max 0.38
_exptl_crystal_size_mid 0.30
_exptl_crystal_size_min 0.13
_refine_diff_density_max 0.27
_refine_diff_density_min -0.42
_refine_ls_abs_structure_details 'Flack H. D. (1983), Acta Cryst. A39, 876-881'
_refine_ls_abs_structure_Flack -0.03(10)
_refine_ls_extinction_method none
_refine_ls_goodness_of_fit_ref 0.971
_refine_ls_hydrogen_treatment mixed
_refine_ls_matrix_type full
_refine_ls_number_parameters 255
_refine_ls_number_reflns 4580
_refine_ls_number_restraints 1
_refine_ls_R_factor_all 0.101
_refine_ls_R_factor_gt 0.049
_refine_ls_shift/su_max 0.001
_refine_ls_structure_factor_coef Fsqd
_refine_ls_weighting_details '1/[\s^2^(Fo^2^)+(0.0506P)^2^+0.0000P] where P=(Fo^2^+2Fc^2^)/3  '
_refine_ls_weighting_scheme calc
_refine_ls_wR_factor_gt 0.098
_refine_ls_wR_factor_ref 0.122
_reflns_Friedel_coverage 0.8022
_reflns_number_gt 2854
_reflns_number_total 4580
_reflns_threshold_expression >2.0\s(I)
_cod_data_source_file ja071217xsi20070220_105340.cif
_cod_data_source_block 7244
_cod_original_formula_sum 'C21 H34 O4 S1 Si1'
_cod_database_code 4109692

loop_
_symmetry_equiv_pos_as_xyz
'x, y, z'
'-x, y+1/2, -z'

loop_
_atom_site_label
_atom_site_fract_x
_atom_site_fract_y
_atom_site_fract_z
_atom_site_U_iso_or_equiv
_atom_site_adp_type
_atom_site_occupancy
_atom_site_symmetry_multiplicity
_atom_site_calc_flag
_atom_site_refinement_flags
S(1) 1.40042(12) 0.47308(10) 0.54978(5) 0.0351(2) Uani 1 1 d .
Si(3) 1.18587(12) 0.47841(10) 0.90250(5) 0.0295(2) Uani 1 1 d .
O(11) 1.3364(3) 0.4861(3) 0.45821(13) 0.0431(7) Uani 1 1 d .
O(12) 1.6072(3) 0.4488(3) 0.56990(16) 0.0464(8) Uani 1 1 d .
O(31) 1.2569(3) 0.5995(2) 0.85099(13) 0.0298(6) Uani 1 1 d .
O(51) 0.9284(4) 0.8985(2) 0.68069(17) 0.0394(7) Uani 1 1 d .
C(1) 1.3325(5) 0.6010(3) 0.6087(2) 0.0280(8) Uani 1 1 d .
C(2) 1.3843(5) 0.5968(3) 0.70657(19) 0.0286(8) Uani 1 1 d .
C(3) 1.2055(5) 0.6274(3) 0.76073(18) 0.0262(8) Uani 1 1 d .
C(4) 1.1193(5) 0.7531(3) 0.7585(2) 0.0279(8) Uani 1 1 d .
C(5) 1.0343(5) 0.7897(3) 0.6675(2) 0.0284(8) Uani 1 1 d .
C(6) 1.1890(5) 0.8074(3) 0.5987(2) 0.0336(9) Uani 1 1 d .
C(7) 1.2536(5) 0.6901(3) 0.5623(2) 0.0321(8) Uani 1 1 d .
C(11) 1.2644(6) 0.3570(4) 0.5957(2) 0.0333(9) Uani 1 1 d .
C(12) 1.0668(5) 0.3754(4) 0.6152(2) 0.0357(9) Uani 1 1 d .
C(13) 0.9616(6) 0.2838(4) 0.6523(2) 0.0431(10) Uani 1 1 d .
C(14) 1.0515(8) 0.1748(4) 0.6684(3) 0.0554(13) Uani 1 1 d .
C(15) 1.2466(8) 0.1563(4) 0.6469(3) 0.0616(13) Uani 1 1 d .
C(16) 1.3545(7) 0.2469(4) 0.6123(3) 0.0510(11) Uani 1 1 d .
C(21) 1.5766(5) 0.6639(4) 0.7315(2) 0.0360(9) Uani 1 1 d .
C(31) 1.2496(5) 0.5100(3) 1.0212(2) 0.0368(10) Uani 1 1 d .
C(32) 1.4645(6) 0.5482(4) 1.0344(3) 0.0542(12) Uani 1 1 d .
C(33) 1.1173(7) 0.6096(5) 1.0537(3) 0.0649(14) Uani 1 1 d .
C(34) 1.2177(6) 0.3993(4) 1.0769(2) 0.0457(11) Uani 1 1 d .
C(35) 0.9155(5) 0.4552(4) 0.8809(2) 0.0463(11) Uani 1 1 d .
C(36) 1.3190(6) 0.3467(4) 0.8645(2) 0.0399(10) Uani 1 1 d .
C(41) 1.2540(5) 0.8482(4) 0.8028(2) 0.0365(9) Uani 1 1 d .
H(2) 1.4137 0.5132 0.7196 0.034 Uiso 1 1 calc R
H(3) 1.0980 0.5734 0.7413 0.031 Uiso 1 1 calc R
H(4) 1.0043 0.7489 0.7949 0.033 Uiso 1 1 calc R
H(5) 0.9398 0.7289 0.6460 0.034 Uiso 1 1 calc R
H(7) 1.2366 0.6794 0.5018 0.038 Uiso 1 1 calc R
H(12) 1.0063 0.4483 0.6034 0.043 Uiso 1 1 calc R
H(13) 0.8309 0.2957 0.6663 0.052 Uiso 1 1 calc R
H(14) 0.9813 0.1137 0.6936 0.066 Uiso 1 1 calc R
H(15) 1.3045 0.0820 0.6559 0.074 Uiso 1 1 calc R
H(16) 1.4863 0.2350 0.6001 0.061 Uiso 1 1 calc R
H(51) 0.849(10) 0.915(5) 0.632(4) 0.13(2) Uiso 1 1 d .
H(6A) 1.1334 0.8564 0.5511 0.040 Uiso 1 1 calc R
H(6B) 1.3032 0.8485 0.6254 0.040 Uiso 1 1 calc R
H(21A) 1.6866 0.6224 0.7085 0.054 Uiso 1 1 calc R
H(21B) 1.5943 0.6687 0.7944 0.054 Uiso 1 1 calc R
H(21C) 1.5692 0.7426 0.7073 0.054 Uiso 1 1 calc R
H(32A) 1.4945 0.5648 1.0956 0.081 Uiso 1 1 calc R
H(32B) 1.4860 0.6184 1.0004 0.081 Uiso 1 1 calc R
H(32C) 1.5490 0.4856 1.0157 0.081 Uiso 1 1 calc R
H(33A) 0.9811 0.5853 1.0476 0.097 Uiso 1 1 calc R
H(33B) 1.1355 0.6800 1.0194 0.097 Uiso 1 1 calc R
H(33C) 1.1523 0.6260 1.1145 0.097 Uiso 1 1 calc R
H(34A) 1.3112 0.3392 1.0625 0.069 Uiso 1 1 calc R
H(34B) 1.0855 0.3701 1.0651 0.069 Uiso 1 1 calc R
H(34C) 1.2363 0.4192 1.1381 0.069 Uiso 1 1 calc R
H(35A) 0.8460 0.5269 0.8939 0.069 Uiso 1 1 calc R
H(35B) 0.8717 0.3920 0.9174 0.069 Uiso 1 1 calc R
H(35C) 0.8892 0.4348 0.8201 0.069 Uiso 1 1 calc R
H(36A) 1.2916 0.3365 0.8025 0.060 Uiso 1 1 calc R
H(36B) 1.2759 0.2776 0.8951 0.060 Uiso 1 1 calc R
H(36C) 1.4588 0.3575 0.8762 0.060 Uiso 1 1 calc R
H(41A) 1.3636 0.8635 0.7669 0.055 Uiso 1 1 calc R
H(41B) 1.3026 0.8203 0.8595 0.055 Uiso 1 1 calc R
H(41C) 1.1798 0.9200 0.8096 0.055 Uiso 1 1 calc R

loop_
_atom_site_aniso_label
_atom_site_aniso_U_11
_atom_site_aniso_U_22
_atom_site_aniso_U_33
_atom_site_aniso_U_12
_atom_site_aniso_U_13
_atom_site_aniso_U_23
S(1) 0.0318(5) 0.0424(6) 0.0315(4) 0.0007(5) 0.0043(3) -0.0080(5)
Si(3) 0.0307(5) 0.0287(5) 0.0292(4) -0.0001(5) 0.0025(3) 0.0059(5)
O(11) 0.0478(15) 0.0541(19) 0.0274(12) -0.0061(16) 0.0030(9) -0.0096(14)
O(12) 0.0261(13) 0.060(2) 0.0531(15) 0.0061(13) 0.0038(10) -0.0106(14)
O(31) 0.0365(14) 0.0316(16) 0.0212(11) -0.0023(12) 0.0005(9) 0.0057(10)
O(51) 0.0456(16) 0.0295(17) 0.0427(15) 0.0116(13) -0.0033(11) 0.0018(12)
C(1) 0.029(2) 0.032(2) 0.0235(17) -0.0048(17) 0.0056(13) 0.0014(15)
C(2) 0.0268(18) 0.030(2) 0.0292(17) -0.0003(16) 0.0003(13) -0.0026(15)
C(3) 0.0274(18) 0.028(2) 0.0225(17) -0.0042(15) -0.0021(13) 0.0025(13)
C(4) 0.0300(19) 0.027(2) 0.0275(17) -0.0033(16) 0.0043(13) 0.0018(14)
C(5) 0.033(2) 0.022(2) 0.0296(18) 0.0030(16) 0.0017(15) 0.0039(15)
C(6) 0.041(2) 0.032(2) 0.0277(18) -0.0027(17) 0.0019(15) 0.0063(15)
C(7) 0.0304(19) 0.043(2) 0.0234(17) -0.0069(17) 0.0052(14) 0.0031(15)
C(11) 0.036(2) 0.030(2) 0.0338(18) 0.0002(18) 0.0014(15) -0.0072(16)
C(12) 0.037(2) 0.032(2) 0.0372(19) -0.0026(17) -0.0041(15) -0.0049(16)
C(13) 0.047(3) 0.044(3) 0.037(2) -0.012(2) -0.0039(17) 0.0013(18)
C(14) 0.067(3) 0.035(3) 0.063(3) -0.023(3) -0.007(2) 0.005(2)
C(15) 0.085(4) 0.023(3) 0.075(3) -0.001(2) -0.009(3) -0.002(2)
C(16) 0.058(3) 0.039(3) 0.056(3) 0.009(2) -0.001(2) -0.010(2)
C(21) 0.031(2) 0.042(3) 0.0344(19) -0.0039(17) -0.0004(15) -0.0018(16)
C(31) 0.043(2) 0.034(3) 0.0338(19) 0.0012(17) 0.0053(15) 0.0090(15)
C(32) 0.066(3) 0.061(3) 0.035(2) -0.020(2) -0.0027(19) 0.0060(19)
C(33) 0.091(4) 0.062(4) 0.042(2) 0.017(3) 0.010(2) -0.003(2)
C(34) 0.046(3) 0.053(3) 0.039(2) -0.001(2) 0.0058(17) 0.0152(19)
C(35) 0.042(2) 0.048(3) 0.050(2) -0.005(2) 0.0062(16) 0.014(2)
C(36) 0.047(2) 0.032(2) 0.040(2) -0.001(2) 0.0032(17) 0.0033(17)
C(41) 0.043(2) 0.033(2) 0.0323(18) -0.0012(18) -0.0005(15) -0.0041(16)

loop_
_atom_type_symbol
_atom_type_radius_bond
S 1.02
Si 1.11
O 0.73
C 0.77
H 0.32

loop_
_geom_angle_atom_site_label_1
_geom_angle_atom_site_label_2
_geom_angle_atom_site_label_3
_geom_angle
O12 S1 O11 117.45(14)
O12 S1 C11 107.22(18)
O11 S1 C11 108.81(17)
O12 S1 C1 108.76(16)
O11 S1 C1 109.53(18)
C11 S1 C1 104.24(16)
O31 Si3 C36 110.74(15)
O31 Si3 C35 109.83(16)
C36 Si3 C35 108.9(2)
O31 Si3 C31 104.12(15)
C36 Si3 C31 111.42(17)
C35 Si3 C31 111.77(16)
C3 O31 Si3 124.9(2)
C5 O51 H51 110(4)
C7 C1 C2 127.9(4)
C7 C1 S1 117.0(3)
C2 C1 S1 114.9(3)
C1 C2 C21 112.1(3)
C1 C2 C3 112.0(3)
C21 C2 C3 115.9(3)
C1 C2 H2 105.20
C21 C2 H2 105.20
C3 C2 H2 105.20
O31 C3 C4 107.2(3)
O31 C3 C2 107.9(2)
C4 C3 C2 120.3(3)
O31 C3 H3 106.90
C4 C3 H3 106.90
C2 C3 H3 106.90
C5 C4 C3 113.2(3)
C5 C4 C41 113.3(3)
C3 C4 C41 114.7(3)
C5 C4 H4 104.80
C3 C4 H4 104.80
C41 C4 H4 104.80
O51 C5 C4 105.5(3)
O51 C5 C6 110.4(3)
C4 C5 C6 114.7(3)
O51 C5 H5 108.70
C4 C5 H5 108.70
C6 C5 H5 108.70
C7 C6 C5 111.1(3)
C7 C6 H6A 109.40
C5 C6 H6A 109.40
C7 C6 H6B 109.40
C5 C6 H6B 109.40
H6A C6 H6B 108.00
C1 C7 C6 125.8(3)
C1 C7 H7 117.10
C6 C7 H7 117.10
C16 C11 C12 120.3(4)
C16 C11 S1 119.8(3)
C12 C11 S1 119.9(3)
C13 C12 C11 119.5(4)
C13 C12 H12 120.20
C11 C12 H12 120.20
C14 C13 C12 120.0(4)
C14 C13 H13 120.00
C12 C13 H13 120.00
C13 C14 C15 120.2(4)
C13 C14 H14 119.90
C15 C14 H14 119.90
C16 C15 C14 120.5(4)
C16 C15 H15 119.70
C14 C15 H15 119.70
C15 C16 C11 119.5(4)
C15 C16 H16 120.30
C11 C16 H16 120.30
C2 C21 H21A 109.50
C2 C21 H21B 109.50
H21A C21 H21B 109.50
C2 C21 H21C 109.50
H21A C21 H21C 109.50
H21B C21 H21C 109.50
C32 C31 C34 108.7(3)
C32 C31 C33 108.7(4)
C34 C31 C33 108.3(3)
C32 C31 Si3 110.5(2)
C34 C31 Si3 110.5(3)
C33 C31 Si3 110.1(3)
C31 C32 H32A 109.50
C31 C32 H32B 109.50
H32A C32 H32B 109.50
C31 C32 H32C 109.50
H32A C32 H32C 109.50
H32B C32 H32C 109.50
C31 C33 H33A 109.50
C31 C33 H33B 109.50
H33A C33 H33B 109.50
C31 C33 H33C 109.50
H33A C33 H33C 109.50
H33B C33 H33C 109.50
C31 C34 H34A 109.50
C31 C34 H34B 109.50
H34A C34 H34B 109.50
C31 C34 H34C 109.50
H34A C34 H34C 109.50
H34B C34 H34C 109.50
Si3 C35 H35A 109.50
Si3 C35 H35B 109.50
H35A C35 H35B 109.50
Si3 C35 H35C 109.50
H35A C35 H35C 109.50
H35B C35 H35C 109.50
Si3 C36 H36A 109.50
Si3 C36 H36B 109.50
H36A C36 H36B 109.50
Si3 C36 H36C 109.50
H36A C36 H36C 109.50
H36B C36 H36C 109.50
C4 C41 H41A 109.50
C4 C41 H41B 109.50
H41A C41 H41B 109.50
C4 C41 H41C 109.50
H41A C41 H41C 109.50
H41B C41 H41C 109.50

loop_
_geom_bond_atom_site_label_1
_geom_bond_atom_site_label_2
_geom_bond_distance
S1 O12 1.441(2)
S1 O11 1.445(2)
S1 C11 1.764(4)
S1 C1 1.770(4)
Si3 O31 1.657(3)
Si3 C36 1.843(4)
Si3 C35 1.858(4)
Si3 C31 1.870(4)
O31 C3 1.434(3)
O51 C5 1.438(4)
O51 H51 0.91(6)
C1 C7 1.323(5)
C1 C2 1.513(4)
C2 C21 1.533(5)
C2 C3 1.539(4)
C2 H2 0.9800
C3 C4 1.530(5)
C3 H3 0.9800
C4 C5 1.528(4)
C4 C41 1.536(5)
C4 H4 0.9800
C5 C6 1.532(5)
C5 H5 0.9800
C6 C7 1.505(5)
C6 H6A 0.9700
C6 H6B 0.9700
C7 H7 0.9300
C11 C16 1.398(6)
C11 C12 1.400(5)
C12 C13 1.389(5)
C12 H12 0.9300
C13 C14 1.385(6)
C13 H13 0.9300
C14 C15 1.392(7)
C14 H14 0.9300
C15 C16 1.375(6)
C15 H15 0.9300
C16 H16 0.9300
C21 H21A 0.9600
C21 H21B 0.9600
C21 H21C 0.9600
C31 C32 1.518(5)
C31 C34 1.528(5)
C31 C33 1.533(6)
C32 H32A 0.9600
C32 H32B 0.9600
C32 H32C 0.9600
C33 H33A 0.9600
C33 H33B 0.9600
C33 H33C 0.9600
C34 H34A 0.9600
C34 H34B 0.9600
C34 H34C 0.9600
C35 H35A 0.9600
C35 H35B 0.9600
C35 H35C 0.9600
C36 H36A 0.9600
C36 H36B 0.9600
C36 H36C 0.9600
C41 H41A 0.9600
C41 H41B 0.9600
C41 H41C 0.9600

loop_
_geom_hbond_atom_site_label_D
_geom_hbond_atom_site_label_H
_geom_hbond_atom_site_label_A
_geom_hbond_distance_DH
_geom_hbond_distance_HA
_geom_hbond_distance_DA
_geom_hbond_angle_DHA
_geom_hbond_site_symmetry_A
O51 H51 O11 0.916 1.98(6) 2.870(6) 166(5) 2_756

loop_
_geom_torsion_atom_site_label_1
_geom_torsion_atom_site_label_2
_geom_torsion_atom_site_label_3
_geom_torsion_atom_site_label_4
_geom_torsion
C36 Si3 O31 C3 72.5(3)
C35 Si3 O31 C3 -47.8(3)
C31 Si3 O31 C3 -167.6(3)
O12 S1 C1 C7 123.8(3)
O11 S1 C1 C7 -5.8(3)
C11 S1 C1 C7 -122.1(3)
O12 S1 C1 C2 -52.6(3)
O11 S1 C1 C2 177.8(2)
C11 S1 C1 C2 61.5(3)
C7 C1 C2 C21 -77.3(4)
S1 C1 C2 C21 98.7(3)
C7 C1 C2 C3 55.1(5)
S1 C1 C2 C3 -129.0(3)
Si3 O31 C3 C4 128.0(3)
Si3 O31 C3 C2 -101.1(3)
C1 C2 C3 O31 169.2(3)
C21 C2 C3 O31 -60.4(4)
C1 C2 C3 C4 -67.5(4)
C21 C2 C3 C4 62.9(4)
O31 C3 C4 C5 -173.0(3)
C2 C3 C4 C5 63.3(4)
O31 C3 C4 C41 54.9(3)
C2 C3 C4 C41 -68.7(4)
C3 C4 C5 O51 169.5(3)
C41 C4 C5 O51 -57.8(4)
C3 C4 C5 C6 -68.8(4)
C41 C4 C5 C6 64.0(4)
O51 C5 C6 C7 -161.5(3)
C4 C5 C6 C7 79.5(4)
C2 C1 C7 C6 -2.9(6)
S1 C1 C7 C6 -178.8(3)
C5 C6 C7 C1 -57.7(5)
O12 S1 C11 C16 -23.3(4)
O11 S1 C11 C16 104.7(3)
C1 S1 C11 C16 -138.5(3)
O12 S1 C11 C12 156.9(3)
O11 S1 C11 C12 -75.1(3)
C1 S1 C11 C12 41.7(3)
C16 C11 C12 C13 0.9(5)
S1 C11 C12 C13 -179.3(3)
C11 C12 C13 C14 -1.1(5)
C12 C13 C14 C15 -0.5(6)
C13 C14 C15 C16 2.3(6)
C14 C15 C16 C11 -2.4(6)
C12 C11 C16 C15 0.8(6)
S1 C11 C16 C15 -179.0(3)
O31 Si3 C31 C32 -52.3(3)
C36 Si3 C31 C32 67.1(3)
C35 Si3 C31 C32 -170.8(3)
O31 Si3 C31 C34 -172.6(2)
C36 Si3 C31 C34 -53.2(3)
C35 Si3 C31 C34 68.9(3)
O31 Si3 C31 C33 67.9(3)
C36 Si3 C31 C33 -172.7(3)
C35 Si3 C31 C33 -50.6(4)
